data_1503597
loop_
_publ_author_name
'Boyce, Gregory R.'
'Liu, Shubin'
'Johnson, Jeffrey S.'

_publ_section_title
;
 Construction of cyclopentanol derivatives via three-component coupling of
 silyl glyoxylates, acetylides, and nitroalkenes.
;
_journal_issue 2
_journal_name_full 'Organic letters'
_journal_page_first 652
_journal_page_last 655
_journal_paper_doi 10.1021/ol2033527
_journal_volume 14
_journal_year 2012
_chemical_formula_moiety 'C26 H41 N O5 Si'
_chemical_formula_sum 'C26 H41 N O5 Si'
_chemical_formula_weight 475.69
_chemical_name_systematic
;
 ? 
;
_space_group_crystal_system triclinic
_space_group_IT_number 2
_space_group_name_Hall '-P 1'
_space_group_name_H-M_alt 'P -1'
_symmetry_space_group_name_Hall '-P 1'
_symmetry_space_group_name_H-M 'P -1'
_atom_sites_solution_hydrogens geom
_atom_sites_solution_primary direct
_atom_sites_solution_secondary difmap
_audit_creation_date 2011-12-29
_audit_creation_method
;
  Olex2 1.1
  (compiled Nov  1 2011 20:42:30, GUI svn.r3906)
;
_cell_angle_alpha 69.417(2)
_cell_angle_beta 87.6310(10)
_cell_angle_gamma 73.582(2)
_cell_formula_units_Z 2
_cell_length_a 9.6171(2)
_cell_length_b 12.0518(3)
_cell_length_c 12.9794(3)
_cell_measurement_reflns_used 3185
_cell_measurement_temperature 100(2)
_cell_measurement_theta_max 64.965
_cell_measurement_theta_min 4.090
_cell_volume 1348.08(6)
_computing_data_reduction 'SAINT v7.68A (Bruker, 2009)'
_computing_molecular_graphics
;
O. V. Dolomanov, L. J. Bourhis, R. J. Gildea, J. A. K. Howard and H. Puschmann,
OLEX2: a complete structure solution, refinement and analysis program.
J. Appl. Cryst. (2009). 42, 339-341.
;
_computing_publication_material
;
O. V. Dolomanov, L. J. Bourhis, R. J. Gildea, J. A. K. Howard and H. Puschmann,
OLEX2: a complete structure solution, refinement and analysis program.
J. Appl. Cryst. (2009). 42, 339-341.
;
_computing_structure_refinement
;
XL, G.M. Sheldrick, Acta Cryst.
(2008). A64, 112-122
;
_computing_structure_solution
;
olex2.solve (L.J. Bourhis, O.V. Dolomanov, R.J. Gildea, J.A.K. Howard,
H. Puschmann, in preparation, 2011)
;
_diffrn_ambient_temperature 100
_diffrn_detector_area_resol_mean 8
_diffrn_measured_fraction_theta_full 0.961
_diffrn_measured_fraction_theta_max 0.961
_diffrn_measurement_device_type 'Bruker SMART APEX CCD area detector'
_diffrn_measurement_method '\w and \f scans'
_diffrn_radiation_monochromator graphite
_diffrn_radiation_type 'CU K\a'
_diffrn_radiation_wavelength 1.54178
_diffrn_reflns_av_R_equivalents 0.0373
_diffrn_reflns_av_unetI/netI 0.0463
_diffrn_reflns_limit_h_max 11
_diffrn_reflns_limit_h_min -11
_diffrn_reflns_limit_k_max 14
_diffrn_reflns_limit_k_min -12
_diffrn_reflns_limit_l_max 15
_diffrn_reflns_limit_l_min -15
_diffrn_reflns_number 9349
_diffrn_reflns_theta_full 65.73
_diffrn_reflns_theta_max 65.73
_diffrn_reflns_theta_min 4.09
_diffrn_source 'sealed tube'
_diffrn_source_current 40.0
_diffrn_source_power 1.6
_diffrn_source_voltage 40.0
_diffrn_standards_number 0
_exptl_absorpt_coefficient_mu 1.043
_exptl_absorpt_correction_T_max 0.9305
_exptl_absorpt_correction_T_min 0.7892
_exptl_absorpt_correction_type multi-scan
_exptl_absorpt_process_details
;
SADABS-2008/1 (Bruker,2008) was used for absorption correction.
R(int) was 0.0545 before and 0.0451 after correction.
The Ratio of minimum to maximum transmission is 0.8481.
The \l/2 correction factor is 0.0015.
;
_exptl_crystal_colour 'clear ? colourless'
_exptl_crystal_colour_lustre clear
_exptl_crystal_colour_primary colourless
_exptl_crystal_density_diffrn 1.172
_exptl_crystal_density_method 'not measured'
_exptl_crystal_description block
_exptl_crystal_F_000 516
_exptl_crystal_size_max 0.268
_exptl_crystal_size_mid 0.192
_exptl_crystal_size_min 0.152
_refine_diff_density_max 0.535
_refine_diff_density_min -0.309
_refine_diff_density_rms 0.057
_refine_ls_extinction_method none
_refine_ls_goodness_of_fit_ref 1.037
_refine_ls_hydrogen_treatment constr
_refine_ls_matrix_type full
_refine_ls_number_parameters 339
_refine_ls_number_reflns 4490
_refine_ls_number_restraints 63
_refine_ls_restrained_S_all 1.110
_refine_ls_R_factor_all 0.0700
_refine_ls_R_factor_gt 0.0592
_refine_ls_shift/su_max 0.000
_refine_ls_shift/su_mean 0.000
_refine_ls_structure_factor_coef Fsqd
_refine_ls_weighting_details 'calc w=1/[\s^2^(Fo^2^)+(0.0934P)^2^+0.7550P] where P=(Fo^2^+2Fc^2^)/3'
_refine_ls_weighting_scheme calc
_refine_ls_wR_factor_gt 0.1534
_refine_ls_wR_factor_ref 0.1644
_reflns_number_gt 3647
_reflns_number_total 4490
_reflns_threshold_expression >2sigma(I)
_cod_data_source_file ol2033527_si_003.cif
_cod_data_source_block x1012004
_cod_original_cell_volume 1348.08(5)
_cod_database_code 1503597

loop_
_space_group_symop_id
_space_group_symop_operation_xyz
1 'x, y, z'
2 '-x, -y, -z'

loop_
_atom_site_label
_atom_site_type_symbol
_atom_site_fract_x
_atom_site_fract_y
_atom_site_fract_z
_atom_site_U_iso_or_equiv
_atom_site_adp_type
_atom_site_occupancy
_atom_site_symmetry_multiplicity
_atom_site_calc_flag
_atom_site_refinement_flags
_atom_site_disorder_assembly
_atom_site_disorder_group
Si1 Si 0.36458(7) -0.14411(7) 0.22217(6) 0.0330(2) Uani 1 1 d . . .
O1 O 0.3251(2) -0.2217(3) 0.6117(2) 0.0640(7) Uani 1 1 d U A .
O2 O 0.1771(2) -0.2092(2) 0.47565(17) 0.0521(6) Uani 1 1 d . A .
O3 O 0.40554(18) -0.24870(17) 0.34971(15) 0.0353(4) Uani 1 1 d . . .
O4 O 0.6374(2) -0.50972(18) 0.40519(17) 0.0431(5) Uani 1 1 d . . .
O5 O 0.8396(2) -0.4651(2) 0.40376(17) 0.0487(5) Uani 1 1 d . . .
N1 N 0.7351(2) -0.4936(2) 0.45060(19) 0.0363(5) Uani 1 1 d . . .
C1 C 0.3126(7) -0.2745(7) 0.8146(5) 0.0395(17) Uani 0.435(7) 1 d PDU A 2
H1A H 0.3859 -0.2313 0.8114 0.059 Uiso 0.435(7) 1 calc PR A 2
H1B H 0.3608 -0.3623 0.8288 0.059 Uiso 0.435(7) 1 calc PR A 2
H1C H 0.2488 -0.2664 0.8740 0.059 Uiso 0.435(7) 1 calc PR A 2
C1A C 0.2696(6) -0.1660(7) 0.7635(5) 0.0536(15) Uani 0.565(7) 1 d PDU A 1
H1AA H 0.2858 -0.0860 0.7214 0.080 Uiso 0.565(7) 1 calc PR A 1
H1AB H 0.3620 -0.2258 0.7992 0.080 Uiso 0.565(7) 1 calc PR A 1
H1AC H 0.2010 -0.1563 0.8199 0.080 Uiso 0.565(7) 1 calc PR A 1
C2 C 0.1432(9) -0.0877(6) 0.6733(7) 0.0540(19) Uani 0.435(7) 1 d PDU A 2
H2A H 0.0900 -0.0477 0.6009 0.081 Uiso 0.435(7) 1 calc PR A 2
H2B H 0.2165 -0.0464 0.6764 0.081 Uiso 0.435(7) 1 calc PR A 2
H2C H 0.0752 -0.0817 0.7308 0.081 Uiso 0.435(7) 1 calc PR A 2
C2A C 0.0691(6) -0.0843(5) 0.6215(5) 0.0407(13) Uani 0.565(7) 1 d PDU A 1
H2AA H 0.1063 -0.0136 0.5830 0.061 Uiso 0.565(7) 1 calc PR A 1
H2AB H 0.0002 -0.0640 0.6745 0.061 Uiso 0.565(7) 1 calc PR A 1
H2AC H 0.0199 -0.1030 0.5678 0.061 Uiso 0.565(7) 1 calc PR A 1
C3 C 0.1319(17) -0.3069(13) 0.7191(16) 0.040(2) Uani 0.565(7) 1 d PDU A 1
H3A H 0.0755 -0.3044 0.7833 0.061 Uiso 0.565(7) 1 calc PR A 1
H3B H 0.2024 -0.3887 0.7366 0.061 Uiso 0.565(7) 1 calc PR A 1
H3C H 0.0662 -0.2912 0.6565 0.061 Uiso 0.565(7) 1 calc PR A 1
C3A C 0.159(3) -0.3180(19) 0.716(2) 0.053(4) Uani 0.435(7) 1 d PDU A 2
H3AA H 0.0801 -0.3132 0.7657 0.080 Uiso 0.435(7) 1 calc PR A 2
H3AB H 0.2387 -0.3928 0.7510 0.080 Uiso 0.435(7) 1 calc PR A 2
H3AC H 0.1226 -0.3211 0.6475 0.080 Uiso 0.435(7) 1 calc PR A 2
C4 C 0.2103(4) -0.2102(4) 0.6899(3) 0.0578(8) Uani 1 1 d DU . .
C5 C 0.2954(3) -0.2213(2) 0.5127(2) 0.0365(6) Uani 1 1 d . . .
C6 C 0.4295(3) -0.2410(2) 0.4498(2) 0.0330(5) Uani 1 1 d . A .
C7 C 0.3024(3) 0.0151(3) 0.2315(3) 0.0448(7) Uani 1 1 d . . .
H7 H 0.2346 0.0102 0.2924 0.054 Uiso 1 1 calc R . .
C8 C 0.4225(5) 0.0614(4) 0.2607(3) 0.0643(9) Uani 1 1 d . . .
H8A H 0.4849 0.0779 0.1988 0.096 Uiso 1 1 calc R . .
H8B H 0.4806 -0.0016 0.3263 0.096 Uiso 1 1 calc R . .
H8C H 0.3788 0.1378 0.2755 0.096 Uiso 1 1 calc R . .
C9 C 0.2163(4) 0.1165(3) 0.1271(3) 0.0607(9) Uani 1 1 d . . .
H9A H 0.2753 0.1189 0.0634 0.091 Uiso 1 1 calc R . .
H9B H 0.1922 0.1969 0.1364 0.091 Uiso 1 1 calc R . .
H9C H 0.1266 0.0982 0.1150 0.091 Uiso 1 1 calc R . .
C10 C 0.2177(3) -0.1854(3) 0.1644(2) 0.0392(6) Uani 1 1 d . . .
H10 H 0.2513 -0.2773 0.1843 0.047 Uiso 1 1 calc R . .
C11 C 0.0714(3) -0.1572(3) 0.2157(3) 0.0466(7) Uani 1 1 d . . .
H11A H 0.0247 -0.0677 0.1876 0.070 Uiso 1 1 calc R . .
H11B H 0.0873 -0.1865 0.2961 0.070 Uiso 1 1 calc R . .
H11C H 0.0087 -0.1993 0.1963 0.070 Uiso 1 1 calc R . .
C12 C 0.1956(3) -0.1303(3) 0.0376(3) 0.0505(7) Uani 1 1 d . . .
H12A H 0.1282 -0.1649 0.0130 0.076 Uiso 1 1 calc R . .
H12B H 0.2892 -0.1507 0.0055 0.076 Uiso 1 1 calc R . .
H12C H 0.1554 -0.0402 0.0138 0.076 Uiso 1 1 calc R . .
C13 C 0.5316(3) -0.1729(3) 0.1421(2) 0.0371(6) Uani 1 1 d . . .
H13 H 0.5100 -0.1086 0.0664 0.044 Uiso 1 1 calc R . .
C14 C 0.5647(3) -0.2995(3) 0.1300(3) 0.0466(7) Uani 1 1 d . . .
H14A H 0.5851 -0.3646 0.2031 0.070 Uiso 1 1 calc R . .
H14B H 0.6495 -0.3112 0.0862 0.070 Uiso 1 1 calc R . .
H14C H 0.4807 -0.3037 0.0928 0.070 Uiso 1 1 calc R . .
C15 C 0.6676(3) -0.1635(3) 0.1921(3) 0.0503(8) Uani 1 1 d . . .
H15A H 0.6528 -0.0783 0.1884 0.075 Uiso 1 1 calc R . .
H15B H 0.7513 -0.1868 0.1506 0.075 Uiso 1 1 calc R . .
H15C H 0.6855 -0.2193 0.2693 0.075 Uiso 1 1 calc R . .
C16 C 0.5600(3) -0.2601(2) 0.4923(2) 0.0332(6) Uani 1 1 d . . .
C17 C 0.6908(3) -0.2855(3) 0.5349(2) 0.0333(6) Uani 1 1 d . A .
C18 C 0.7639(3) -0.1867(3) 0.5236(3) 0.0442(7) Uani 1 1 d . . .
H18A H 0.8476 -0.1967 0.4785 0.066 Uiso 1 1 calc R A .
H18B H 0.7968 -0.1943 0.5969 0.066 Uiso 1 1 calc R . .
H18C H 0.6948 -0.1050 0.4882 0.066 Uiso 1 1 calc R . .
C19 C 0.7807(3) -0.4176(3) 0.5978(2) 0.0342(6) Uani 1 1 d . . .
H19 H 0.8829 -0.4261 0.5756 0.041 Uiso 1 1 calc R A .
C20 C 0.7833(4) -0.4500(3) 0.7228(2) 0.0425(7) Uani 1 1 d . A .
C21 C 0.6562(5) -0.4177(3) 0.7739(3) 0.0624(9) Uani 1 1 d . . .
H21 H 0.5663 -0.3746 0.7318 0.075 Uiso 1 1 calc R A .
C22 C 0.6631(7) -0.4498(4) 0.8887(4) 0.0947(18) Uani 1 1 d . A .
H22 H 0.5771 -0.4257 0.9239 0.114 Uiso 1 1 calc R . .
C23 C 0.7901(8) -0.5146(4) 0.9510(3) 0.104(2) Uani 1 1 d . . .
H23 H 0.7925 -0.5361 1.0288 0.125 Uiso 1 1 calc R A .
C24 C 0.9129(6) -0.5481(4) 0.9008(3) 0.0811(14) Uani 1 1 d . A .
H24 H 1.0012 -0.5947 0.9442 0.097 Uiso 1 1 calc R . .
C25 C 0.9121(4) -0.5154(3) 0.7863(2) 0.0525(8) Uani 1 1 d . . .
H25 H 0.9996 -0.5381 0.7522 0.063 Uiso 1 1 calc R A .
C26 C 0.7275(3) -0.5125(3) 0.5708(2) 0.0362(6) Uani 1 1 d . A .
H26A H 0.7879 -0.5968 0.6145 0.043 Uiso 1 1 calc R . .
H26B H 0.6259 -0.5054 0.5914 0.043 Uiso 1 1 calc R . .

loop_
_atom_site_aniso_label
_atom_site_aniso_U_11
_atom_site_aniso_U_22
_atom_site_aniso_U_33
_atom_site_aniso_U_23
_atom_site_aniso_U_13
_atom_site_aniso_U_12
Si1 0.0257(4) 0.0356(4) 0.0366(4) -0.0128(3) 0.0050(3) -0.0078(3)
O1 0.0452(12) 0.119(2) 0.0772(16) -0.0784(16) 0.0316(11) -0.0465(13)
O2 0.0274(10) 0.0677(15) 0.0381(11) -0.0024(9) 0.0012(8) 0.0005(9)
O3 0.0295(9) 0.0393(10) 0.0383(10) -0.0162(8) 0.0013(7) -0.0085(7)
O4 0.0399(10) 0.0402(11) 0.0497(12) -0.0212(9) -0.0122(9) -0.0034(8)
O5 0.0382(11) 0.0705(15) 0.0430(11) -0.0294(10) 0.0047(9) -0.0125(10)
N1 0.0310(11) 0.0373(13) 0.0416(13) -0.0201(10) -0.0033(9) -0.0025(9)
C1 0.037(3) 0.064(4) 0.029(3) -0.025(3) 0.008(2) -0.024(3)
C1A 0.048(3) 0.075(4) 0.048(3) -0.037(3) 0.007(2) -0.013(3)
C2 0.053(4) 0.064(4) 0.048(4) -0.027(3) 0.017(3) -0.015(3)
C2A 0.036(3) 0.037(3) 0.058(3) -0.026(2) 0.014(2) -0.014(2)
C3 0.047(5) 0.041(4) 0.033(3) -0.018(3) 0.010(4) -0.008(4)
C3A 0.057(7) 0.050(5) 0.039(4) -0.014(4) 0.027(5) 0.001(5)
C4 0.0501(16) 0.085(2) 0.072(2) -0.0589(17) 0.0325(15) -0.0350(16)
C5 0.0357(14) 0.0283(14) 0.0455(15) -0.0145(11) 0.0079(11) -0.0081(10)
C6 0.0319(13) 0.0324(14) 0.0374(14) -0.0151(10) 0.0065(10) -0.0105(10)
C7 0.0467(16) 0.0393(16) 0.0475(16) -0.0162(12) 0.0201(13) -0.0123(12)
C8 0.082(2) 0.051(2) 0.069(2) -0.0278(17) 0.0148(19) -0.0269(18)
C9 0.067(2) 0.0423(19) 0.062(2) -0.0103(15) 0.0157(17) -0.0110(15)
C10 0.0304(13) 0.0406(15) 0.0412(15) -0.0091(11) -0.0029(11) -0.0082(11)
C11 0.0300(13) 0.0525(18) 0.0497(17) -0.0097(13) -0.0019(12) -0.0105(12)
C12 0.0408(15) 0.062(2) 0.0432(17) -0.0128(14) -0.0061(13) -0.0122(14)
C13 0.0306(13) 0.0437(16) 0.0362(14) -0.0152(11) 0.0062(10) -0.0089(11)
C14 0.0437(15) 0.0511(18) 0.0447(16) -0.0222(13) 0.0087(12) -0.0071(13)
C15 0.0307(14) 0.074(2) 0.0536(18) -0.0292(16) 0.0123(12) -0.0199(14)
C16 0.0376(13) 0.0335(14) 0.0333(13) -0.0156(10) 0.0100(10) -0.0137(11)
C17 0.0324(12) 0.0426(15) 0.0308(13) -0.0172(11) 0.0088(10) -0.0156(11)
C18 0.0412(15) 0.0509(18) 0.0495(17) -0.0219(13) 0.0084(12) -0.0228(13)
C19 0.0310(12) 0.0452(15) 0.0309(13) -0.0150(11) 0.0049(10) -0.0166(11)
C20 0.0616(18) 0.0414(16) 0.0319(14) -0.0127(11) 0.0071(12) -0.0270(14)
C21 0.090(3) 0.057(2) 0.0441(18) -0.0200(15) 0.0293(17) -0.0282(19)
C22 0.168(5) 0.060(3) 0.048(2) -0.017(2) 0.053(3) -0.028(3)
C23 0.218(7) 0.051(2) 0.0228(17) -0.0073(16) 0.016(3) -0.017(3)
C24 0.150(4) 0.055(2) 0.0315(18) -0.0093(15) -0.013(2) -0.022(2)
C25 0.079(2) 0.0481(18) 0.0319(15) -0.0092(13) -0.0061(14) -0.0255(16)
C26 0.0343(13) 0.0386(15) 0.0370(14) -0.0153(11) 0.0010(10) -0.0097(11)

loop_
_atom_type_symbol
_atom_type_description
_atom_type_scat_dispersion_real
_atom_type_scat_dispersion_imag
_atom_type_scat_source
C C 0.0181 0.0091 'International Tables Vol C Tables 4.2.6.8 and 6.1.1.4'
H H 0.0000 0.0000 'International Tables Vol C Tables 4.2.6.8 and 6.1.1.4'
N N 0.0311 0.0180 'International Tables Vol C Tables 4.2.6.8 and 6.1.1.4'
O O 0.0492 0.0322 'International Tables Vol C Tables 4.2.6.8 and 6.1.1.4'
Si Si 0.2541 0.3302 'International Tables Vol C Tables 4.2.6.8 and 6.1.1.4'

loop_
_geom_angle_atom_site_label_1
_geom_angle_atom_site_label_2
_geom_angle_atom_site_label_3
_geom_angle
O3 Si1 C7 108.53(12)
O3 Si1 C10 104.50(11)
O3 Si1 C13 106.71(11)
C7 Si1 C13 114.92(12)
C10 Si1 C7 113.16(14)
C10 Si1 C13 108.32(13)
C5 O1 C4 121.2(2)
C6 O3 Si1 133.32(17)
O4 N1 O5 123.7(2)
O4 N1 C26 118.0(2)
O5 N1 C26 118.3(2)
H1A C1 H1B 109.5
H1A C1 H1C 109.5
H1B C1 H1C 109.5
C4 C1 H1A 109.5
C4 C1 H1B 109.5
C4 C1 H1C 109.5
C4 C1A H1AA 109.5
C4 C1A H1AB 109.5
C4 C1A H1AC 109.5
H2A C2 H2B 109.5
H2A C2 H2C 109.5
H2B C2 H2C 109.5
C4 C2 H2A 109.5
C4 C2 H2B 109.5
C4 C2 H2C 109.5
C4 C2A H2AA 109.5
C4 C2A H2AB 109.5
C4 C2A H2AC 109.5
C4 C3 H3A 109.5
C4 C3 H3B 109.5
C4 C3 H3C 109.5
H3AA C3A H3AB 109.5
H3AA C3A H3AC 109.5
H3AB C3A H3AC 109.5
C4 C3A H3AA 109.5
C4 C3A H3AB 109.5
C4 C3A H3AC 109.5
O1 C4 C1 101.3(3)
O1 C4 C2A 107.6(3)
O1 C4 C3 115.2(8)
C1A C4 O1 103.2(3)
C1A C4 C2A 101.8(4)
C1A C4 C3 128.0(8)
C2 C4 O1 110.5(4)
C2 C4 C1 107.9(5)
C2 C4 C1A 67.0(5)
C2 C4 C3 123.5(8)
C2 C4 C3A 133.6(11)
C2A C4 C1 139.5(3)
C3 C4 C1 94.1(8)
C3 C4 C2A 98.7(7)
C3A C4 O1 106.5(11)
C3A C4 C1 91.0(12)
C3A C4 C1A 129.3(13)
C3A C4 C2A 107.1(11)
O1 C5 C6 112.0(2)
O2 C5 O1 125.6(3)
O2 C5 C6 122.4(3)
O3 C6 C5 114.1(2)
C16 C6 O3 123.2(2)
C16 C6 C5 122.4(2)
Si1 C7 H7 106.5
C8 C7 Si1 115.3(2)
C8 C7 H7 106.5
C8 C7 C9 107.3(3)
C9 C7 Si1 114.1(2)
C9 C7 H7 106.5
C7 C8 H8A 109.5
C7 C8 H8B 109.5
C7 C8 H8C 109.5
H8A C8 H8B 109.5
H8A C8 H8C 109.5
H8B C8 H8C 109.5
C7 C9 H9A 109.5
C7 C9 H9B 109.5
C7 C9 H9C 109.5
H9A C9 H9B 109.5
H9A C9 H9C 109.5
H9B C9 H9C 109.5
Si1 C10 H10 106.0
C11 C10 Si1 114.1(2)
C11 C10 H10 106.0
C11 C10 C12 110.0(2)
C12 C10 Si1 114.1(2)
C12 C10 H10 106.0
C10 C11 H11A 109.5
C10 C11 H11B 109.5
C10 C11 H11C 109.5
H11A C11 H11B 109.5
H11A C11 H11C 109.5
H11B C11 H11C 109.5
C10 C12 H12A 109.5
C10 C12 H12B 109.5
C10 C12 H12C 109.5
H12A C12 H12B 109.5
H12A C12 H12C 109.5
H12B C12 H12C 109.5
Si1 C13 H13 107.6
C14 C13 Si1 110.91(19)
C14 C13 H13 107.6
C14 C13 C15 109.1(2)
C15 C13 Si1 113.94(19)
C15 C13 H13 107.6
C13 C14 H14A 109.5
C13 C14 H14B 109.5
C13 C14 H14C 109.5
H14A C14 H14B 109.5
H14A C14 H14C 109.5
H14B C14 H14C 109.5
C13 C15 H15A 109.5
C13 C15 H15B 109.5
C13 C15 H15C 109.5
H15A C15 H15B 109.5
H15A C15 H15C 109.5
H15B C15 H15C 109.5
C17 C16 C6 176.8(3)
C16 C17 C18 122.5(3)
C16 C17 C19 122.0(2)
C18 C17 C19 115.6(2)
C17 C18 H18A 109.5
C17 C18 H18B 109.5
C17 C18 H18C 109.5
H18A C18 H18B 109.5
H18A C18 H18C 109.5
H18B C18 H18C 109.5
C17 C19 H19 107.8
C17 C19 C20 112.8(2)
C17 C19 C26 112.3(2)
C20 C19 H19 107.8
C26 C19 H19 107.8
C26 C19 C20 108.2(2)
C21 C20 C19 120.6(3)
C25 C20 C19 120.0(3)
C25 C20 C21 119.4(3)
C20 C21 H21 120.6
C20 C21 C22 118.8(4)
C22 C21 H21 120.6
C21 C22 H22 119.2
C23 C22 C21 121.5(5)
C23 C22 H22 119.2
C22 C23 H23 120.4
C24 C23 C22 119.3(4)
C24 C23 H23 120.4
C23 C24 H24 119.4
C23 C24 C25 121.2(5)
C25 C24 H24 119.4
C20 C25 C24 119.7(4)
C20 C25 H25 120.2
C24 C25 H25 120.2
N1 C26 C19 111.2(2)
N1 C26 H26A 109.4
N1 C26 H26B 109.4
C19 C26 H26A 109.4
C19 C26 H26B 109.4
H26A C26 H26B 108.0

loop_
_geom_bond_atom_site_label_1
_geom_bond_atom_site_label_2
_geom_bond_distance
Si1 O3 1.6705(19)
Si1 C7 1.888(3)
Si1 C10 1.885(3)
Si1 C13 1.892(3)
O1 C4 1.480(4)
O1 C5 1.325(4)
O2 C5 1.203(3)
O3 C6 1.368(3)
O4 N1 1.223(3)
O5 N1 1.223(3)
N1 C26 1.497(3)
C1 H1A 0.9800
C1 H1B 0.9800
C1 H1C 0.9800
C1 C4 1.733(7)
C1A H1AA 0.9800
C1A H1AB 0.9800
C1A H1AC 0.9800
C1A C4 1.448(6)
C2 H2A 0.9800
C2 H2B 0.9800
C2 H2C 0.9800
C2 C4 1.375(7)
C2A H2AA 0.9800
C2A H2AB 0.9800
C2A H2AC 0.9800
C2A C4 1.709(7)
C3 H3A 0.9800
C3 H3B 0.9800
C3 H3C 0.9800
C3 C4 1.495(12)
C3A H3AA 0.9800
C3A H3AB 0.9800
C3A H3AC 0.9800
C3A C4 1.446(17)
C5 C6 1.504(4)
C6 C16 1.318(4)
C7 H7 1.0000
C7 C8 1.528(5)
C7 C9 1.540(5)
C8 H8A 0.9800
C8 H8B 0.9800
C8 H8C 0.9800
C9 H9A 0.9800
C9 H9B 0.9800
C9 H9C 0.9800
C10 H10 1.0000
C10 C11 1.533(4)
C10 C12 1.541(4)
C11 H11A 0.9800
C11 H11B 0.9800
C11 H11C 0.9800
C12 H12A 0.9800
C12 H12B 0.9800
C12 H12C 0.9800
C13 H13 1.0000
C13 C14 1.530(4)
C13 C15 1.533(4)
C14 H14A 0.9800
C14 H14B 0.9800
C14 H14C 0.9800
C15 H15A 0.9800
C15 H15B 0.9800
C15 H15C 0.9800
C16 C17 1.305(4)
C17 C18 1.509(4)
C17 C19 1.521(4)
C18 H18A 0.9800
C18 H18B 0.9800
C18 H18C 0.9800
C19 H19 1.0000
C19 C20 1.528(4)
C19 C26 1.524(4)
C20 C21 1.390(5)
C20 C25 1.382(5)
C21 H21 0.9500
C21 C22 1.401(6)
C22 H22 0.9500
C22 C23 1.361(9)
C23 H23 0.9500
C23 C24 1.355(8)
C24 H24 0.9500
C24 C25 1.397(5)
C25 H25 0.9500
C26 H26A 0.9900
C26 H26B 0.9900

loop_
_geom_torsion_atom_site_label_1
_geom_torsion_atom_site_label_2
_geom_torsion_atom_site_label_3
_geom_torsion_atom_site_label_4
_geom_torsion
Si1 O3 C6 C5 90.9(3)
Si1 O3 C6 C16 -94.9(3)
O1 C5 C6 O3 176.2(2)
O1 C5 C6 C16 2.0(4)
O2 C5 C6 O3 -2.4(4)
O2 C5 C6 C16 -176.7(3)
O3 Si1 C7 C8 73.6(2)
O3 Si1 C7 C9 -161.5(2)
O3 Si1 C10 C11 71.0(2)
O3 Si1 C10 C12 -161.5(2)
O3 Si1 C13 C14 65.0(2)
O3 Si1 C13 C15 -58.5(2)
O4 N1 C26 C19 -142.2(2)
O5 N1 C26 C19 39.1(3)
C4 O1 C5 O2 1.7(5)
C4 O1 C5 C6 -176.9(3)
C5 O1 C4 C1 157.9(4)
C5 O1 C4 C1A -158.1(4)
C5 O1 C4 C2 -88.0(5)
C5 O1 C4 C2A -51.0(4)
C5 O1 C4 C3 57.9(9)
C5 O1 C4 C3A 63.5(12)
C7 Si1 O3 C6 -15.0(2)
C7 Si1 C10 C11 -46.9(2)
C7 Si1 C10 C12 80.6(2)
C7 Si1 C13 C14 -174.7(2)
C7 Si1 C13 C15 61.8(3)
C10 Si1 O3 C6 -136.0(2)
C10 Si1 C7 C8 -170.9(2)
C10 Si1 C7 C9 -46.0(3)
C10 Si1 C13 C14 -47.0(2)
C10 Si1 C13 C15 -170.6(2)
C13 Si1 O3 C6 109.4(2)
C13 Si1 C7 C8 -45.7(3)
C13 Si1 C7 C9 79.1(2)
C13 Si1 C10 C11 -175.5(2)
C13 Si1 C10 C12 -48.0(3)
C16 C17 C19 C20 -102.3(3)
C16 C17 C19 C26 20.3(3)
C17 C19 C20 C21 45.2(3)
C17 C19 C20 C25 -136.9(3)
C17 C19 C26 N1 60.1(3)
C18 C17 C19 C20 78.6(3)
C18 C17 C19 C26 -158.8(2)
C19 C20 C21 C22 179.6(3)
C19 C20 C25 C24 -178.0(3)
C20 C19 C26 N1 -174.8(2)
C20 C21 C22 C23 -1.9(7)
C21 C20 C25 C24 0.0(5)
C21 C22 C23 C24 0.5(8)
C22 C23 C24 C25 1.2(7)
C23 C24 C25 C20 -1.4(6)
C25 C20 C21 C22 1.6(5)
C26 C19 C20 C21 -79.7(3)
C26 C19 C20 C25 98.2(3)
